data_7055562
loop_
_publ_author_name
'Novoa, N\'estor'
'Roisnel, Thierry'
'Dorcet, Vincent'
'Cador, Olivier'
'Manzur, Carolina'
'Carrillo, David'
'Hamon, Jean-Ren\'e'

_publ_section_title
;
 Efficient preparation of multimetallic ONO-based Schiff base complexes of
 nickel(ii) and copper(ii)
;
_journal_issue 7
_journal_name_full 'New J. Chem.'
_journal_page_first 5920
_journal_paper_doi 10.1039/C6NJ00932H
_journal_volume 40
_journal_year 2016
_chemical_compound_source 'synthesis as described'
_chemical_formula_moiety '2(C20 H17 Cu Fe N O2)'
_chemical_formula_sum 'C40 H34 Cu2 Fe2 N2 O4'
_chemical_formula_weight 845.47
_chemical_name_systematic
;
 ?
;
_space_group_crystal_system triclinic
_space_group_IT_number 2
_space_group_name_Hall '-P 1'
_space_group_name_H-M_alt 'P -1'
_symmetry_space_group_name_Hall '-P 1'
_symmetry_space_group_name_H-M 'P -1'
_atom_sites_solution_hydrogens geom
_audit_update_record
;
2016-03-04 deposited with the CCDC.
2016-05-13 downloaded from the CCDC.
;
_cell_angle_alpha 73.418(4)
_cell_angle_beta 75.461(5)
_cell_angle_gamma 78.263(5)
_cell_formula_units_Z 2
_cell_length_a 9.4089(10)
_cell_length_b 12.3402(12)
_cell_length_c 15.4689(16)
_cell_measurement_reflns_used 1719
_cell_measurement_temperature 150(2)
_cell_measurement_theta_max 21.52
_cell_measurement_theta_min 2.67
_cell_measurement_wavelength 0.71073
_cell_volume 1649.3(3)
_computing_cell_refinement 'Bruker APEX2 (Bruker, 2014)'
_computing_data_collection 'Bruker APEX2 (Bruker, 2014)'
_computing_data_reduction 'Bruker APEX2 (Bruker, 2014)'
_computing_molecular_graphics 'Ortep-3 for Windows (Farrugia, 1997)'
_computing_publication_material 'CRYSCALc (T. Roisnel, local program, 2015)'
_computing_structure_refinement 'SHELXL-2014/7 (Sheldrick, 2014)'
_computing_structure_solution 'SIR97 (Altomare et al., 1999)'
_diffrn_ambient_temperature 150(2)
_diffrn_detector 'CCD plate'
_diffrn_measured_fraction_theta_full 0.982
_diffrn_measured_fraction_theta_max 0.982
_diffrn_measurement_device_type 'APEXII, Bruker-AXS'
_diffrn_measurement_method 'CCD rotation images, thin slices'
_diffrn_radiation_monochromator graphite
_diffrn_radiation_probe x-ray
_diffrn_radiation_source 'fine-focus sealed tube'
_diffrn_radiation_type MoK\a
_diffrn_radiation_wavelength 0.71073
_diffrn_reflns_av_R_equivalents 0.0574
_diffrn_reflns_av_unetI/netI 0.0541
_diffrn_reflns_limit_h_max 12
_diffrn_reflns_limit_h_min -12
_diffrn_reflns_limit_k_max 16
_diffrn_reflns_limit_k_min -16
_diffrn_reflns_limit_l_max 20
_diffrn_reflns_limit_l_min -20
_diffrn_reflns_number 24590
_diffrn_reflns_theta_full 25.242
_diffrn_reflns_theta_max 27.485
_diffrn_reflns_theta_min 2.915
_exptl_absorpt_coefficient_mu 2.182
_exptl_absorpt_correction_T_max 0.957
_exptl_absorpt_correction_T_min 0.736
_exptl_absorpt_correction_type multi-scan
_exptl_absorpt_process_details
;
  [Sheldrick, G.M. (2014). SADABS Bruker AXS Inc., Madison, Wisconsin, USA]
;
_exptl_crystal_colour orange
_exptl_crystal_density_diffrn 1.702
_exptl_crystal_description board
_exptl_crystal_F_000 860
_exptl_crystal_size_max 0.270
_exptl_crystal_size_mid 0.070
_exptl_crystal_size_min 0.020
_refine_diff_density_max 0.448
_refine_diff_density_min -0.455
_refine_diff_density_rms 0.083
_refine_ls_extinction_method none
_refine_ls_goodness_of_fit_ref 1.045
_refine_ls_hydrogen_treatment constr
_refine_ls_matrix_type full
_refine_ls_number_parameters 453
_refine_ls_number_reflns 7407
_refine_ls_number_restraints 0
_refine_ls_restrained_S_all 1.045
_refine_ls_R_factor_all 0.0403
_refine_ls_R_factor_gt 0.0331
_refine_ls_shift/su_max 0.001
_refine_ls_shift/su_mean 0.000
_refine_ls_structure_factor_coef Fsqd
_refine_ls_weighting_details 'w=1/[\s^2^(Fo^2^)+(0.0300P)^2^+0.7018P] where P=(Fo^2^+2Fc^2^)/3'
_refine_ls_weighting_scheme calc
_refine_ls_wR_factor_gt 0.0812
_refine_ls_wR_factor_ref 0.0852
_reflns_number_gt 6363
_reflns_number_total 7407
_reflns_threshold_expression >2sigma(I)
_cod_data_source_file c6nj00932h2.cif
_cod_data_source_block NN155
_cod_depositor_comments
;
The following automatic conversions were performed:

'_space_group_crystal_system' value 'Triclinic' changed to
'triclinic' according to
/usr/data/users/saulius/crontab/automatic-downloads/rss-feeds/RSC/lib/dictionaries/cif_core.dic
dictionary named 'cif_core.dic' version 2.4.2 from 2011-04-26.

Automatic conversion script
Id: cif_fix_values 4268 2015-11-12 08:31:59Z antanas 

 Adding full bibliography for 7055559--7055562.cif.
;
_cod_database_code 7055562

loop_
_space_group_symop_operation_xyz
'x, y, z'
'-x, -y, -z'

loop_
_atom_site_label
_atom_site_type_symbol
_atom_site_fract_x
_atom_site_fract_y
_atom_site_fract_z
_atom_site_U_iso_or_equiv
_atom_site_adp_type
_atom_site_occupancy
_atom_site_site_symmetry_order
_atom_site_calc_flag
_atom_site_refinement_flags_posn
_atom_site_refinement_flags_adp
Fe1 Fe -0.19124(4) 0.57740(3) 0.76307(2) 0.01874(9) Uani 1 1 d . .
Cu1 Cu 0.34647(3) 0.46495(2) 0.53906(2) 0.01804(8) Uani 1 1 d . .
C16 C -0.1779(3) 0.4496(2) 0.88036(17) 0.0278(6) Uani 1 1 d . .
H16 H -0.1882 0.3721 0.8885 0.033 Uiso 1 1 calc R U
C17 C -0.0435(3) 0.4973(2) 0.84712(19) 0.0303(6) Uani 1 1 d . .
H17 H 0.0522 0.4575 0.8290 0.036 Uiso 1 1 calc R U
C18 C -0.0773(3) 0.6150(2) 0.84576(19) 0.0334(6) Uani 1 1 d . .
H18 H -0.0082 0.6679 0.8271 0.040 Uiso 1 1 calc R U
C19 C -0.2331(3) 0.6399(2) 0.87723(18) 0.0327(6) Uani 1 1 d . .
H19 H -0.2865 0.7127 0.8825 0.039 Uiso 1 1 calc R U
C20 C -0.2941(3) 0.5383(2) 0.89916(17) 0.0296(6) Uani 1 1 d . .
H20 H -0.3959 0.5303 0.9226 0.035 Uiso 1 1 calc R U
C12 C -0.1243(3) 0.66898(19) 0.63165(16) 0.0216(5) Uani 1 1 d . .
H12 H -0.0498 0.7175 0.6120 0.026 Uiso 1 1 calc R U
C13 C -0.2776(3) 0.7019(2) 0.66264(17) 0.0222(5) Uani 1 1 d . .
H13 H -0.3239 0.7767 0.6670 0.027 Uiso 1 1 calc R U
C14 C -0.3502(3) 0.6048(2) 0.68606(17) 0.0220(5) Uani 1 1 d . .
H14 H -0.4535 0.6030 0.7090 0.026 Uiso 1 1 calc R U
C15 C -0.2422(3) 0.5106(2) 0.66934(16) 0.0215(5) Uani 1 1 d . .
H15 H -0.2607 0.4347 0.6792 0.026 Uiso 1 1 calc R U
C11 C -0.1010(3) 0.54920(19) 0.63517(16) 0.0200(5) Uani 1 1 d . .
O2 O 0.15731(18) 0.53369(13) 0.58465(12) 0.0226(4) Uani 1 1 d . .
C10 C 0.0430(3) 0.4801(2) 0.60885(16) 0.0195(5) Uani 1 1 d . .
C9 C 0.0456(3) 0.3675(2) 0.60914(16) 0.0207(5) Uani 1 1 d . .
H9 H -0.0482 0.3413 0.6263 0.025 Uiso 1 1 calc R U
C7 C 0.1691(3) 0.28659(19) 0.58724(16) 0.0198(5) Uani 1 1 d . .
C8 C 0.1322(3) 0.1721(2) 0.58978(18) 0.0249(5) Uani 1 1 d . .
H8A H 0.1970 0.1438 0.5381 0.037 Uiso 1 1 calc R U
H8B H 0.0285 0.1803 0.5849 0.037 Uiso 1 1 calc R U
H8C H 0.1472 0.1177 0.6480 0.037 Uiso 1 1 calc R U
N1 N 0.3068(2) 0.31010(16) 0.56592(13) 0.0178(4) Uani 1 1 d . .
C2 C 0.4403(3) 0.23470(19) 0.54809(15) 0.0175(5) Uani 1 1 d . .
C3 C 0.4635(3) 0.11486(19) 0.57378(16) 0.0205(5) Uani 1 1 d . .
H3 H 0.3822 0.0745 0.6058 0.025 Uiso 1 1 calc R U
C4 C 0.6037(3) 0.0548(2) 0.55296(17) 0.0236(5) Uani 1 1 d . .
H4 H 0.6168 -0.0264 0.5690 0.028 Uiso 1 1 calc R U
C5 C 0.7248(3) 0.1112(2) 0.50914(16) 0.0226(5) Uani 1 1 d . .
H5 H 0.8202 0.0689 0.4950 0.027 Uiso 1 1 calc R U
C6 C 0.7068(3) 0.2298(2) 0.48572(16) 0.0220(5) Uani 1 1 d . .
H6 H 0.7898 0.2690 0.4560 0.026 Uiso 1 1 calc R U
C1 C 0.5668(3) 0.29058(19) 0.50600(16) 0.0187(5) Uani 1 1 d . .
O1 O 0.54478(18) 0.40556(13) 0.48849(12) 0.0219(4) Uani 1 1 d . .
Fe2 Fe 0.35839(4) 0.25080(3) 0.85804(2) 0.01723(9) Uani 1 1 d . .
Cu2 Cu 0.91931(3) 0.05190(2) 0.92197(2) 0.01523(8) Uani 1 1 d . .
C36 C 0.3513(3) 0.0797(2) 0.91086(19) 0.0285(6) Uani 1 1 d . .
H36 H 0.4343 0.0217 0.9171 0.034 Uiso 1 1 calc R U
C37 C 0.2732(3) 0.1407(2) 0.97750(18) 0.0279(6) Uani 1 1 d . .
H37 H 0.2944 0.1304 1.0365 0.034 Uiso 1 1 calc R U
C38 C 0.1581(3) 0.2196(2) 0.94102(19) 0.0305(6) Uani 1 1 d . .
H38 H 0.0892 0.2721 0.9709 0.037 Uiso 1 1 calc R U
C39 C 0.1640(3) 0.2066(2) 0.8522(2) 0.0328(6) Uani 1 1 d . .
H39 H 0.0988 0.2484 0.8124 0.039 Uiso 1 1 calc R U
C40 C 0.2835(3) 0.1207(2) 0.83291(19) 0.0302(6) Uani 1 1 d . .
H40 H 0.3130 0.0950 0.7778 0.036 Uiso 1 1 calc R U
C32 C 0.5004(3) 0.31773(19) 0.74117(16) 0.0193(5) Uani 1 1 d . .
H32 H 0.5238 0.2941 0.6853 0.023 Uiso 1 1 calc R U
C33 C 0.3847(3) 0.4043(2) 0.76498(17) 0.0219(5) Uani 1 1 d . .
H33 H 0.3175 0.4491 0.7274 0.026 Uiso 1 1 calc R U
C34 C 0.3860(3) 0.4127(2) 0.85386(17) 0.0220(5) Uani 1 1 d . .
H34 H 0.3199 0.4637 0.8864 0.026 Uiso 1 1 calc R U
C35 C 0.5033(3) 0.33162(19) 0.88612(16) 0.0199(5) Uani 1 1 d . .
H35 H 0.5291 0.3190 0.9441 0.024 Uiso 1 1 calc R U
C31 C 0.5761(2) 0.27219(19) 0.81660(15) 0.0168(5) Uani 1 1 d . .
O4 O 0.76666(17) 0.17038(13) 0.89158(11) 0.0185(3) Uani 1 1 d . .
C30 C 0.7016(2) 0.17797(19) 0.82515(15) 0.0163(5) Uani 1 1 d . .
C29 C 0.7382(3) 0.10528(19) 0.76638(16) 0.0199(5) Uani 1 1 d . .
H29 H 0.6758 0.1174 0.7238 0.024 Uiso 1 1 calc R U
C27 C 0.8584(3) 0.01497(19) 0.76280(15) 0.0187(5) Uani 1 1 d . .
C28 C 0.8605(3) -0.0597(2) 0.70043(19) 0.0298(6) Uani 1 1 d . .
H28A H 0.9273 -0.0345 0.6412 0.045 Uiso 1 1 calc R U
H28B H 0.7602 -0.0541 0.6905 0.045 Uiso 1 1 calc R U
H28C H 0.8955 -0.1392 0.7291 0.045 Uiso 1 1 calc R U
N2 N 0.9601(2) -0.00512(15) 0.81346(12) 0.0159(4) Uani 1 1 d . .
C22 C 1.0911(2) -0.08649(18) 0.80959(15) 0.0165(5) Uani 1 1 d . .
C23 C 1.1734(3) -0.1273(2) 0.73391(16) 0.0251(6) Uani 1 1 d . .
H23 H 1.1398 -0.1035 0.6775 0.030 Uiso 1 1 calc R U
C24 C 1.3037(3) -0.2022(2) 0.74041(18) 0.0344(7) Uani 1 1 d . .
H24 H 1.3586 -0.2295 0.6884 0.041 Uiso 1 1 calc R U
C25 C 1.3549(3) -0.2379(2) 0.82199(18) 0.0335(7) Uani 1 1 d . .
H25 H 1.4428 -0.2912 0.8264 0.040 Uiso 1 1 calc R U
C26 C 1.2771(3) -0.1953(2) 0.89741(17) 0.0249(5) Uani 1 1 d . .
H26 H 1.3123 -0.2187 0.9533 0.030 Uiso 1 1 calc R U
C21 C 1.1482(3) -0.11885(18) 0.89062(15) 0.0166(5) Uani 1 1 d . .
O3 O 1.07346(17) -0.06889(13) 0.95849(10) 0.0175(3) Uani 1 1 d . .

loop_
_atom_site_aniso_label
_atom_site_aniso_U_11
_atom_site_aniso_U_22
_atom_site_aniso_U_33
_atom_site_aniso_U_23
_atom_site_aniso_U_13
_atom_site_aniso_U_12
Fe1 0.01607(18) 0.01751(17) 0.02057(18) -0.00503(14) -0.00063(14) -0.00122(13)
Cu1 0.01410(15) 0.01553(14) 0.02155(16) -0.00538(12) 0.00191(12) -0.00140(11)
C16 0.0312(14) 0.0262(13) 0.0234(13) -0.0008(11) -0.0057(11) -0.0059(11)
C17 0.0261(14) 0.0311(14) 0.0322(15) -0.0029(12) -0.0124(12) 0.0001(11)
C18 0.0400(17) 0.0318(14) 0.0327(15) -0.0047(12) -0.0148(13) -0.0108(13)
C19 0.0427(17) 0.0293(14) 0.0275(14) -0.0126(12) -0.0076(13) 0.0001(12)
C20 0.0284(14) 0.0373(15) 0.0205(13) -0.0071(11) 0.0005(11) -0.0059(12)
C12 0.0213(12) 0.0180(11) 0.0220(12) -0.0032(10) 0.0011(10) -0.0042(10)
C13 0.0189(12) 0.0198(11) 0.0233(12) -0.0033(10) -0.0029(10) 0.0031(10)
C14 0.0146(11) 0.0264(12) 0.0239(12) -0.0075(10) -0.0025(10) -0.0003(10)
C15 0.0187(12) 0.0221(12) 0.0240(12) -0.0082(10) -0.0003(10) -0.0048(10)
C11 0.0171(12) 0.0203(11) 0.0210(12) -0.0066(10) -0.0005(10) -0.0015(9)
O2 0.0138(8) 0.0196(8) 0.0326(10) -0.0091(7) 0.0023(7) -0.0032(7)
C10 0.0183(12) 0.0225(11) 0.0165(11) -0.0058(9) 0.0007(9) -0.0040(10)
C9 0.0162(12) 0.0214(11) 0.0230(12) -0.0062(10) 0.0018(10) -0.0054(9)
C7 0.0215(12) 0.0205(11) 0.0162(11) -0.0039(9) -0.0010(10) -0.0051(10)
C8 0.0232(13) 0.0193(11) 0.0315(14) -0.0081(10) -0.0017(11) -0.0040(10)
N1 0.0169(10) 0.0166(9) 0.0193(10) -0.0067(8) -0.0011(8) -0.0015(8)
C2 0.0191(12) 0.0190(11) 0.0145(11) -0.0063(9) -0.0031(9) -0.0004(9)
C3 0.0229(12) 0.0190(11) 0.0213(12) -0.0057(10) -0.0067(10) -0.0027(10)
C4 0.0307(14) 0.0170(11) 0.0243(13) -0.0065(10) -0.0116(11) 0.0035(10)
C5 0.0222(13) 0.0239(12) 0.0188(12) -0.0074(10) -0.0028(10) 0.0047(10)
C6 0.0199(12) 0.0237(12) 0.0199(12) -0.0066(10) 0.0007(10) -0.0019(10)
C1 0.0223(12) 0.0172(11) 0.0165(11) -0.0054(9) -0.0040(10) -0.0008(9)
O1 0.0171(8) 0.0149(8) 0.0301(9) -0.0064(7) 0.0015(7) -0.0009(7)
Fe2 0.01390(17) 0.01858(17) 0.01860(17) -0.00269(13) -0.00328(13) -0.00377(13)
Cu2 0.01405(15) 0.01907(14) 0.01282(14) -0.00588(11) -0.00349(11) 0.00081(11)
C36 0.0246(14) 0.0211(12) 0.0388(16) -0.0048(11) -0.0041(12) -0.0074(11)
C37 0.0307(14) 0.0280(13) 0.0225(13) 0.0024(11) -0.0019(11) -0.0151(11)
C38 0.0191(13) 0.0292(13) 0.0363(15) -0.0040(12) 0.0054(11) -0.0079(11)
C39 0.0223(14) 0.0348(14) 0.0402(16) 0.0051(12) -0.0124(12) -0.0149(12)
C40 0.0357(16) 0.0300(13) 0.0307(14) -0.0082(12) -0.0062(12) -0.0172(12)
C32 0.0170(12) 0.0220(11) 0.0175(11) -0.0010(9) -0.0043(9) -0.0040(9)
C33 0.0201(12) 0.0193(11) 0.0239(12) 0.0018(10) -0.0081(10) -0.0034(10)
C34 0.0167(12) 0.0183(11) 0.0305(13) -0.0068(10) -0.0047(10) -0.0007(9)
C35 0.0195(12) 0.0208(11) 0.0206(12) -0.0050(10) -0.0055(10) -0.0041(10)
C31 0.0137(11) 0.0196(11) 0.0174(11) -0.0030(9) -0.0037(9) -0.0047(9)
O4 0.0168(8) 0.0218(8) 0.0178(8) -0.0074(7) -0.0059(7) 0.0018(7)
C30 0.0117(11) 0.0185(11) 0.0174(11) -0.0023(9) -0.0018(9) -0.0040(9)
C29 0.0197(12) 0.0229(12) 0.0193(12) -0.0047(10) -0.0092(10) -0.0022(10)
C27 0.0229(12) 0.0198(11) 0.0146(11) -0.0040(9) -0.0055(10) -0.0041(10)
C28 0.0343(15) 0.0270(13) 0.0366(15) -0.0175(12) -0.0189(13) 0.0051(12)
N2 0.0170(10) 0.0179(9) 0.0124(9) -0.0042(7) -0.0022(8) -0.0017(8)
C22 0.0176(12) 0.0148(10) 0.0171(11) -0.0048(9) -0.0039(9) -0.0009(9)
C23 0.0307(14) 0.0284(13) 0.0152(11) -0.0087(10) -0.0074(10) 0.0059(11)
C24 0.0360(16) 0.0413(16) 0.0241(13) -0.0190(12) -0.0076(12) 0.0160(13)
C25 0.0326(15) 0.0368(15) 0.0280(14) -0.0158(12) -0.0107(12) 0.0189(12)
C26 0.0275(14) 0.0278(13) 0.0182(12) -0.0088(10) -0.0087(10) 0.0080(11)
C21 0.0188(12) 0.0170(10) 0.0142(11) -0.0055(9) -0.0008(9) -0.0036(9)
O3 0.0157(8) 0.0231(8) 0.0137(8) -0.0079(7) -0.0025(6) 0.0011(7)

loop_
_atom_type_symbol
_atom_type_description
_atom_type_scat_dispersion_real
_atom_type_scat_dispersion_imag
_atom_type_scat_source
C C 0.0033 0.0016 'International Tables Vol C Tables 4.2.6.8 and 6.1.1.4'
H H 0.0000 0.0000 'International Tables Vol C Tables 4.2.6.8 and 6.1.1.4'
N N 0.0061 0.0033 'International Tables Vol C Tables 4.2.6.8 and 6.1.1.4'
O O 0.0106 0.0060 'International Tables Vol C Tables 4.2.6.8 and 6.1.1.4'
Fe Fe 0.3463 0.8444 'International Tables Vol C Tables 4.2.6.8 and 6.1.1.4'
Cu Cu 0.3201 1.2651 'International Tables Vol C Tables 4.2.6.8 and 6.1.1.4'

loop_
_geom_angle_atom_site_label_1
_geom_angle_atom_site_label_2
_geom_angle_atom_site_label_3
_geom_angle
_geom_angle_site_symmetry_1
_geom_angle_site_symmetry_3
C12 Fe1 C19 124.50(10) . .
C12 Fe1 C11 41.22(9) . .
C19 Fe1 C11 161.98(11) . .
C12 Fe1 C20 160.79(10) . .
C19 Fe1 C20 40.14(11) . .
C11 Fe1 C20 156.54(10) . .
C12 Fe1 C16 157.16(10) . .
C19 Fe1 C16 68.06(11) . .
C11 Fe1 C16 121.35(10) . .
C20 Fe1 C16 40.55(10) . .
C12 Fe1 C13 40.53(9) . .
C19 Fe1 C13 107.55(10) . .
C11 Fe1 C13 68.57(9) . .
C20 Fe1 C13 124.31(10) . .
C16 Fe1 C13 161.01(10) . .
C12 Fe1 C15 68.57(10) . .
C19 Fe1 C15 155.82(11) . .
C11 Fe1 C15 40.72(9) . .
C20 Fe1 C15 121.28(10) . .
C16 Fe1 C15 107.97(10) . .
C13 Fe1 C15 68.00(10) . .
C12 Fe1 C17 121.82(11) . .
C19 Fe1 C17 68.17(11) . .
C11 Fe1 C17 108.07(10) . .
C20 Fe1 C17 68.01(11) . .
C16 Fe1 C17 40.50(11) . .
C13 Fe1 C17 156.89(11) . .
C15 Fe1 C17 125.31(10) . .
C12 Fe1 C14 68.17(10) . .
C19 Fe1 C14 120.81(11) . .
C11 Fe1 C14 68.38(9) . .
C20 Fe1 C14 107.67(10) . .
C16 Fe1 C14 124.76(10) . .
C13 Fe1 C14 40.24(10) . .
C15 Fe1 C14 40.41(9) . .
C17 Fe1 C14 161.71(10) . .
C12 Fe1 C18 108.04(11) . .
C19 Fe1 C18 40.60(11) . .
C11 Fe1 C18 125.23(11) . .
C20 Fe1 C18 67.75(11) . .
C16 Fe1 C18 67.92(11) . .
C13 Fe1 C18 121.63(11) . .
C15 Fe1 C18 162.11(11) . .
C17 Fe1 C18 40.35(11) . .
C14 Fe1 C18 156.27(10) . .
O2 Cu1 O1 175.73(7) . .
O2 Cu1 N1 99.14(7) . .
O1 Cu1 N1 85.08(7) . .
O2 Cu1 O1 99.10(7) . 2_666
O1 Cu1 O1 76.80(7) . 2_666
N1 Cu1 O1 160.46(8) . 2_666
O2 Cu1 Cu1 136.97(5) . 2_666
O1 Cu1 Cu1 38.92(5) . 2_666
N1 Cu1 Cu1 123.64(6) . 2_666
O1 Cu1 Cu1 37.88(4) 2_666 2_666
C20 C16 C17 107.7(2) . .
C20 C16 Fe1 69.65(15) . .
C17 C16 Fe1 69.91(15) . .
C20 C16 H16 126.1 . .
C17 C16 H16 126.1 . .
Fe1 C16 H16 125.9 . .
C18 C17 C16 107.9(2) . .
C18 C17 Fe1 69.99(16) . .
C16 C17 Fe1 69.59(15) . .
C18 C17 H17 126.1 . .
C16 C17 H17 126.1 . .
Fe1 C17 H17 126.0 . .
C17 C18 C19 107.9(3) . .
C17 C18 Fe1 69.67(16) . .
C19 C18 Fe1 69.18(16) . .
C17 C18 H18 126.1 . .
C19 C18 H18 126.1 . .
Fe1 C18 H18 126.7 . .
C20 C19 C18 108.1(2) . .
C20 C19 Fe1 70.06(15) . .
C18 C19 Fe1 70.22(15) . .
C20 C19 H19 126.0 . .
C18 C19 H19 126.0 . .
Fe1 C19 H19 125.3 . .
C19 C20 C16 108.4(2) . .
C19 C20 Fe1 69.80(15) . .
C16 C20 Fe1 69.80(14) . .
C19 C20 H20 125.8 . .
C16 C20 H20 125.8 . .
Fe1 C20 H20 126.2 . .
C13 C12 C11 108.0(2) . .
C13 C12 Fe1 70.26(14) . .
C11 C12 Fe1 69.78(13) . .
C13 C12 H12 126.0 . .
C11 C12 H12 126.0 . .
Fe1 C12 H12 125.5 . .
C14 C13 C12 108.4(2) . .
C14 C13 Fe1 70.18(14) . .
C12 C13 Fe1 69.22(14) . .
C14 C13 H13 125.8 . .
C12 C13 H13 125.8 . .
Fe1 C13 H13 126.4 . .
C13 C14 C15 108.1(2) . .
C13 C14 Fe1 69.58(14) . .
C15 C14 Fe1 69.54(14) . .
C13 C14 H14 125.9 . .
C15 C14 H14 125.9 . .
Fe1 C14 H14 126.5 . .
C14 C15 C11 108.3(2) . .
C14 C15 Fe1 70.05(14) . .
C11 C15 Fe1 69.48(14) . .
C14 C15 H15 125.8 . .
C11 C15 H15 125.8 . .
Fe1 C15 H15 126.2 . .
C15 C11 C12 107.1(2) . .
C15 C11 C10 127.0(2) . .
C12 C11 C10 125.9(2) . .
C15 C11 Fe1 69.80(13) . .
C12 C11 Fe1 68.99(13) . .
C10 C11 Fe1 125.89(18) . .
C10 O2 Cu1 121.70(14) . .
O2 C10 C9 125.7(2) . .
O2 C10 C11 115.3(2) . .
C9 C10 C11 118.9(2) . .
C10 C9 C7 128.4(2) . .
C10 C9 H9 115.8 . .
C7 C9 H9 115.8 . .
N1 C7 C9 122.1(2) . .
N1 C7 C8 122.9(2) . .
C9 C7 C8 114.9(2) . .
C7 C8 H8A 109.5 . .
C7 C8 H8B 109.5 . .
H8A C8 H8B 109.5 . .
C7 C8 H8C 109.5 . .
H8A C8 H8C 109.5 . .
H8B C8 H8C 109.5 . .
C7 N1 C2 127.62(19) . .
C7 N1 Cu1 121.10(16) . .
C2 N1 Cu1 110.82(14) . .
C3 C2 C1 117.3(2) . .
C3 C2 N1 128.6(2) . .
C1 C2 N1 113.91(19) . .
C4 C3 C2 120.7(2) . .
C4 C3 H3 119.6 . .
C2 C3 H3 119.6 . .
C5 C4 C3 120.9(2) . .
C5 C4 H4 119.5 . .
C3 C4 H4 119.5 . .
C4 C5 C6 119.9(2) . .
C4 C5 H5 120.0 . .
C6 C5 H5 120.0 . .
C1 C6 C5 119.5(2) . .
C1 C6 H6 120.2 . .
C5 C6 H6 120.2 . .
O1 C1 C6 121.7(2) . .
O1 C1 C2 116.7(2) . .
C6 C1 C2 121.5(2) . .
C1 O1 Cu1 112.58(14) . .
C1 O1 Cu1 141.05(15) . 2_666
Cu1 O1 Cu1 103.21(7) . 2_666
C32 Fe2 C31 41.40(9) . .
C32 Fe2 C35 69.06(10) . .
C31 Fe2 C35 41.08(9) . .
C32 Fe2 C38 156.53(11) . .
C31 Fe2 C38 160.92(11) . .
C35 Fe2 C38 124.27(11) . .
C32 Fe2 C39 120.91(11) . .
C31 Fe2 C39 156.78(11) . .
C35 Fe2 C39 160.79(11) . .
C38 Fe2 C39 40.58(12) . .
C32 Fe2 C37 160.95(10) . .
C31 Fe2 C37 124.06(10) . .
C35 Fe2 C37 107.97(10) . .
C38 Fe2 C37 40.63(11) . .
C39 Fe2 C37 68.13(11) . .
C32 Fe2 C36 123.83(10) . .
C31 Fe2 C36 107.10(10) . .
C35 Fe2 C36 121.90(10) . .
C38 Fe2 C36 68.43(11) . .
C39 Fe2 C36 68.24(11) . .
C37 Fe2 C36 40.57(10) . .
C32 Fe2 C33 40.76(9) . .
C31 Fe2 C33 68.90(10) . .
C35 Fe2 C33 68.32(10) . .
C38 Fe2 C33 121.52(10) . .
C39 Fe2 C33 107.55(11) . .
C37 Fe2 C33 157.22(10) . .
C36 Fe2 C33 160.65(10) . .
C32 Fe2 C40 106.72(10) . .
C31 Fe2 C40 121.07(10) . .
C35 Fe2 C40 157.34(11) . .
C38 Fe2 C40 68.46(11) . .
C39 Fe2 C40 40.55(11) . .
C37 Fe2 C40 68.35(11) . .
C36 Fe2 C40 40.74(11) . .
C33 Fe2 C40 123.87(11) . .
C32 Fe2 C34 68.61(10) . .
C31 Fe2 C34 68.86(9) . .
C35 Fe2 C34 40.64(9) . .
C38 Fe2 C34 107.80(10) . .
C39 Fe2 C34 124.20(11) . .
C37 Fe2 C34 122.19(10) . .
C36 Fe2 C34 157.58(11) . .
C33 Fe2 C34 40.36(10) . .
C40 Fe2 C34 160.39(11) . .
O4 Cu2 O3 177.54(6) . .
O4 Cu2 N2 98.24(7) . .
O3 Cu2 N2 84.16(7) . .
O4 Cu2 O3 100.03(7) . 2_757
O3 Cu2 O3 77.57(7) . 2_757
N2 Cu2 O3 161.72(7) . 2_757
O4 Cu2 Cu2 138.62(5) . 2_757
O3 Cu2 Cu2 38.98(4) . 2_757
N2 Cu2 Cu2 123.13(6) . 2_757
O3 Cu2 Cu2 38.59(5) 2_757 2_757
C37 C36 C40 107.9(2) . .
C37 C36 Fe2 69.68(14) . .
C40 C36 Fe2 69.70(15) . .
C37 C36 H36 126.0 . .
C40 C36 H36 126.0 . .
Fe2 C36 H36 126.2 . .
C38 C37 C36 108.2(3) . .
C38 C37 Fe2 69.46(14) . .
C36 C37 Fe2 69.75(15) . .
C38 C37 H37 125.9 . .
C36 C37 H37 125.9 . .
Fe2 C37 H37 126.4 . .
C39 C38 C37 107.9(2) . .
C39 C38 Fe2 69.93(15) . .
C37 C38 Fe2 69.91(14) . .
C39 C38 H38 126.1 . .
C37 C38 H38 126.1 . .
Fe2 C38 H38 125.7 . .
C38 C39 C40 108.4(2) . .
C38 C39 Fe2 69.49(15) . .
C40 C39 Fe2 69.84(15) . .
C38 C39 H39 125.8 . .
C40 C39 H39 125.8 . .
Fe2 C39 H39 126.4 . .
C39 C40 C36 107.6(2) . .
C39 C40 Fe2 69.61(15) . .
C36 C40 Fe2 69.56(14) . .
C39 C40 H40 126.2 . .
C36 C40 H40 126.2 . .
Fe2 C40 H40 126.2 . .
C33 C32 C31 107.8(2) . .
C33 C32 Fe2 70.14(13) . .
C31 C32 Fe2 69.48(13) . .
C33 C32 H32 126.1 . .
C31 C32 H32 126.1 . .
Fe2 C32 H32 125.9 . .
C34 C33 C32 108.6(2) . .
C34 C33 Fe2 69.95(14) . .
C32 C33 Fe2 69.10(13) . .
C34 C33 H33 125.7 . .
C32 C33 H33 125.7 . .
Fe2 C33 H33 126.8 . .
C33 C34 C35 108.1(2) . .
C33 C34 Fe2 69.69(13) . .
C35 C34 Fe2 69.22(13) . .
C33 C34 H34 125.9 . .
C35 C34 H34 125.9 . .
Fe2 C34 H34 126.7 . .
C34 C35 C31 108.4(2) . .
C34 C35 Fe2 70.14(14) . .
C31 C35 Fe2 69.45(13) . .
C34 C35 H35 125.8 . .
C31 C35 H35 125.8 . .
Fe2 C35 H35 126.2 . .
C35 C31 C32 107.1(2) . .
C35 C31 C30 125.0(2) . .
C32 C31 C30 127.8(2) . .
C35 C31 Fe2 69.46(13) . .
C32 C31 Fe2 69.12(13) . .
C30 C31 Fe2 124.46(15) . .
C30 O4 Cu2 122.14(14) . .
O4 C30 C29 125.6(2) . .
O4 C30 C31 114.01(19) . .
C29 C30 C31 120.4(2) . .
C30 C29 C27 127.3(2) . .
C30 C29 H29 116.4 . .
C27 C29 H29 116.3 . .
N2 C27 C29 122.2(2) . .
N2 C27 C28 121.8(2) . .
C29 C27 C28 115.9(2) . .
C27 C28 H28A 109.5 . .
C27 C28 H28B 109.5 . .
H28A C28 H28B 109.5 . .
C27 C28 H28C 109.5 . .
H28A C28 H28C 109.5 . .
H28B C28 H28C 109.5 . .
C27 N2 C22 126.83(19) . .
C27 N2 Cu2 120.53(15) . .
C22 N2 Cu2 111.26(14) . .
C23 C22 C21 118.2(2) . .
C23 C22 N2 127.8(2) . .
C21 C22 N2 113.72(18) . .
C24 C23 C22 120.5(2) . .
C24 C23 H23 119.7 . .
C22 C23 H23 119.7 . .
C23 C24 C25 120.7(2) . .
C23 C24 H24 119.7 . .
C25 C24 H24 119.7 . .
C24 C25 C26 119.8(2) . .
C24 C25 H25 120.1 . .
C26 C25 H25 120.1 . .
C21 C26 C25 119.7(2) . .
C21 C26 H26 120.2 . .
C25 C26 H26 120.2 . .
O3 C21 C26 122.6(2) . .
O3 C21 C22 116.3(2) . .
C26 C21 C22 121.0(2) . .
C21 O3 Cu2 113.20(14) . .
C21 O3 Cu2 143.15(15) . 2_757
Cu2 O3 Cu2 102.43(7) . 2_757

loop_
_geom_bond_atom_site_label_1
_geom_bond_atom_site_label_2
_geom_bond_distance
_geom_bond_site_symmetry_2
Fe1 C12 2.035(2) .
Fe1 C19 2.043(3) .
Fe1 C11 2.046(2) .
Fe1 C20 2.047(3) .
Fe1 C16 2.049(3) .
Fe1 C13 2.049(2) .
Fe1 C15 2.050(2) .
Fe1 C17 2.053(3) .
Fe1 C14 2.057(3) .
Fe1 C18 2.057(3) .
Cu1 O2 1.8659(16) .
Cu1 O1 1.9153(16) .
Cu1 N1 1.9293(19) .
Cu1 O1 1.9595(16) 2_666
Cu1 Cu1 3.0369(6) 2_666
C16 C20 1.419(4) .
C16 C17 1.419(4) .
C16 H16 0.9500 .
C17 C18 1.417(4) .
C17 H17 0.9500 .
C18 C19 1.423(4) .
C18 H18 0.9500 .
C19 C20 1.404(4) .
C19 H19 0.9500 .
C20 H20 0.9500 .
C12 C13 1.415(3) .
C12 C11 1.437(3) .
C12 H12 0.9500 .
C13 C14 1.412(3) .
C13 H13 0.9500 .
C14 C15 1.418(3) .
C14 H14 0.9500 .
C15 C11 1.425(3) .
C15 H15 0.9500 .
C11 C10 1.477(3) .
O2 C10 1.296(3) .
C10 C9 1.384(3) .
C9 C7 1.409(3) .
C9 H9 0.9500 .
C7 N1 1.325(3) .
C7 C8 1.510(3) .
C8 H8A 0.9800 .
C8 H8B 0.9800 .
C8 H8C 0.9800 .
N1 C2 1.420(3) .
C2 C3 1.403(3) .
C2 C1 1.416(3) .
C3 C4 1.385(3) .
C3 H3 0.9500 .
C4 C5 1.381(4) .
C4 H4 0.9500 .
C5 C6 1.389(3) .
C5 H5 0.9500 .
C6 C1 1.386(3) .
C6 H6 0.9500 .
C1 O1 1.349(3) .
O1 Cu1 1.9595(16) 2_666
Fe2 C32 2.030(2) .
Fe2 C31 2.035(2) .
Fe2 C35 2.035(2) .
Fe2 C38 2.036(2) .
Fe2 C39 2.042(3) .
Fe2 C37 2.042(2) .
Fe2 C36 2.043(2) .
Fe2 C33 2.044(2) .
Fe2 C40 2.045(2) .
Fe2 C34 2.047(2) .
Cu2 O4 1.8746(16) .
Cu2 O3 1.9225(16) .
Cu2 N2 1.9238(18) .
Cu2 O3 1.9385(15) 2_757
Cu2 Cu2 3.0096(6) 2_757
C36 C37 1.416(4) .
C36 C40 1.423(4) .
C36 H36 0.9500 .
C37 C38 1.416(4) .
C37 H37 0.9500 .
C38 C39 1.414(4) .
C38 H38 0.9500 .
C39 C40 1.416(4) .
C39 H39 0.9500 .
C40 H40 0.9500 .
C32 C33 1.419(3) .
C32 C31 1.437(3) .
C32 H32 0.9500 .
C33 C34 1.411(3) .
C33 H33 0.9500 .
C34 C35 1.417(3) .
C34 H34 0.9500 .
C35 C31 1.428(3) .
C35 H35 0.9500 .
C31 C30 1.482(3) .
O4 C30 1.295(3) .
C30 C29 1.390(3) .
C29 C27 1.419(3) .
C29 H29 0.9500 .
C27 N2 1.327(3) .
C27 C28 1.507(3) .
C28 H28A 0.9800 .
C28 H28B 0.9800 .
C28 H28C 0.9800 .
N2 C22 1.423(3) .
C22 C23 1.395(3) .
C22 C21 1.409(3) .
C23 C24 1.384(3) .
C23 H23 0.9500 .
C24 C25 1.386(4) .
C24 H24 0.9500 .
C25 C26 1.392(3) .
C25 H25 0.9500 .
C26 C21 1.383(3) .
C26 H26 0.9500 .
C21 O3 1.341(3) .
O3 Cu2 1.9385(15) 2_757

loop_
_geom_torsion_atom_site_label_1
_geom_torsion_atom_site_label_2
_geom_torsion_atom_site_label_3
_geom_torsion_atom_site_label_4
_geom_torsion
_geom_torsion_site_symmetry_1
_geom_torsion_site_symmetry_4
C20 C16 C17 C18 0.1(3) . .
Fe1 C16 C17 C18 59.74(19) . .
C20 C16 C17 Fe1 -59.62(18) . .
C16 C17 C18 C19 -0.7(3) . .
Fe1 C17 C18 C19 58.82(19) . .
C16 C17 C18 Fe1 -59.49(19) . .
C17 C18 C19 C20 1.0(3) . .
Fe1 C18 C19 C20 60.10(19) . .
C17 C18 C19 Fe1 -59.1(2) . .
C18 C19 C20 C16 -0.9(3) . .
Fe1 C19 C20 C16 59.31(18) . .
C18 C19 C20 Fe1 -60.20(19) . .
C17 C16 C20 C19 0.5(3) . .
Fe1 C16 C20 C19 -59.30(19) . .
C17 C16 C20 Fe1 59.79(19) . .
C11 C12 C13 C14 0.4(3) . .
Fe1 C12 C13 C14 -59.41(18) . .
C11 C12 C13 Fe1 59.82(17) . .
C12 C13 C14 C15 -0.2(3) . .
Fe1 C13 C14 C15 -59.05(17) . .
C12 C13 C14 Fe1 58.81(18) . .
C13 C14 C15 C11 0.0(3) . .
Fe1 C14 C15 C11 -59.11(17) . .
C13 C14 C15 Fe1 59.07(17) . .
C14 C15 C11 C12 0.3(3) . .
Fe1 C15 C11 C12 -59.17(17) . .
C14 C15 C11 C10 179.8(2) . .
Fe1 C15 C11 C10 120.3(3) . .
C14 C15 C11 Fe1 59.47(17) . .
C13 C12 C11 C15 -0.4(3) . .
Fe1 C12 C11 C15 59.68(17) . .
C13 C12 C11 C10 -179.9(2) . .
Fe1 C12 C11 C10 -119.8(2) . .
C13 C12 C11 Fe1 -60.12(17) . .
N1 Cu1 O2 C10 -10.1(2) . .
O1 Cu1 O2 C10 176.89(18) 2_666 .
Cu1 Cu1 O2 C10 175.81(14) 2_666 .
Cu1 O2 C10 C9 3.5(3) . .
Cu1 O2 C10 C11 -174.43(16) . .
C15 C11 C10 O2 -176.1(2) . .
C12 C11 C10 O2 3.3(4) . .
Fe1 C11 C10 O2 -85.4(3) . .
C15 C11 C10 C9 5.7(4) . .
C12 C11 C10 C9 -174.9(2) . .
Fe1 C11 C10 C9 96.4(3) . .
O2 C10 C9 C7 2.5(4) . .
C11 C10 C9 C7 -179.6(2) . .
C10 C9 C7 N1 2.9(4) . .
C10 C9 C7 C8 -176.9(2) . .
C9 C7 N1 C2 175.9(2) . .
C8 C7 N1 C2 -4.3(4) . .
C9 C7 N1 Cu1 -12.7(3) . .
C8 C7 N1 Cu1 167.17(18) . .
C7 N1 C2 C3 -20.5(4) . .
Cu1 N1 C2 C3 167.3(2) . .
C7 N1 C2 C1 165.6(2) . .
Cu1 N1 C2 C1 -6.6(2) . .
C1 C2 C3 C4 -4.1(3) . .
N1 C2 C3 C4 -177.8(2) . .
C2 C3 C4 C5 2.1(4) . .
C3 C4 C5 C6 0.3(4) . .
C4 C5 C6 C1 -0.5(4) . .
C5 C6 C1 O1 176.9(2) . .
C5 C6 C1 C2 -1.6(4) . .
C3 C2 C1 O1 -174.7(2) . .
N1 C2 C1 O1 -0.1(3) . .
C3 C2 C1 C6 3.9(3) . .
N1 C2 C1 C6 178.5(2) . .
C6 C1 O1 Cu1 -171.74(18) . .
C2 C1 O1 Cu1 6.9(3) . .
C6 C1 O1 Cu1 -16.5(4) . 2_666
C2 C1 O1 Cu1 162.07(18) . 2_666
C40 C36 C37 C38 -0.4(3) . .
Fe2 C36 C37 C38 59.03(17) . .
C40 C36 C37 Fe2 -59.42(17) . .
C36 C37 C38 C39 0.7(3) . .
Fe2 C37 C38 C39 59.88(18) . .
C36 C37 C38 Fe2 -59.21(17) . .
C37 C38 C39 C40 -0.7(3) . .
Fe2 C38 C39 C40 59.18(17) . .
C37 C38 C39 Fe2 -59.87(17) . .
C38 C39 C40 C36 0.4(3) . .
Fe2 C39 C40 C36 59.41(17) . .
C38 C39 C40 Fe2 -58.97(18) . .
C37 C36 C40 C39 0.0(3) . .
Fe2 C36 C40 C39 -59.43(17) . .
C37 C36 C40 Fe2 59.41(17) . .
C31 C32 C33 C34 -0.6(3) . .
Fe2 C32 C33 C34 58.96(16) . .
C31 C32 C33 Fe2 -59.51(15) . .
C32 C33 C34 C35 0.3(3) . .
Fe2 C33 C34 C35 58.73(16) . .
C32 C33 C34 Fe2 -58.44(16) . .
C33 C34 C35 C31 0.1(3) . .
Fe2 C34 C35 C31 59.11(16) . .
C33 C34 C35 Fe2 -59.02(16) . .
C34 C35 C31 C32 -0.4(3) . .
Fe2 C35 C31 C32 59.11(16) . .
C34 C35 C31 C30 -177.9(2) . .
Fe2 C35 C31 C30 -118.4(2) . .
C34 C35 C31 Fe2 -59.54(16) . .
C33 C32 C31 C35 0.6(3) . .
Fe2 C32 C31 C35 -59.33(16) . .
C33 C32 C31 C30 178.0(2) . .
Fe2 C32 C31 C30 118.1(2) . .
C33 C32 C31 Fe2 59.93(16) . .
N2 Cu2 O4 C30 13.58(17) . .
O3 Cu2 O4 C30 -165.65(16) 2_757 .
Cu2 Cu2 O4 C30 -165.11(13) 2_757 .
Cu2 O4 C30 C29 -2.9(3) . .
Cu2 O4 C30 C31 175.46(14) . .
C35 C31 C30 O4 -16.3(3) . .
C32 C31 C30 O4 166.7(2) . .
Fe2 C31 C30 O4 -104.1(2) . .
C35 C31 C30 C29 162.2(2) . .
C32 C31 C30 C29 -14.8(3) . .
Fe2 C31 C30 C29 74.4(3) . .
O4 C30 C29 C27 -4.8(4) . .
C31 C30 C29 C27 176.9(2) . .
C30 C29 C27 N2 -5.3(4) . .
C30 C29 C27 C28 172.5(2) . .
C29 C27 N2 C22 -174.3(2) . .
C28 C27 N2 C22 8.0(3) . .
C29 C27 N2 Cu2 20.3(3) . .
C28 C27 N2 Cu2 -157.35(18) . .
C27 N2 C22 C23 28.7(4) . .
Cu2 N2 C22 C23 -164.7(2) . .
C27 N2 C22 C21 -157.9(2) . .
Cu2 N2 C22 C21 8.6(2) . .
C21 C22 C23 C24 3.3(4) . .
N2 C22 C23 C24 176.4(2) . .
C22 C23 C24 C25 -0.1(4) . .
C23 C24 C25 C26 -2.0(5) . .
C24 C25 C26 C21 0.8(4) . .
C25 C26 C21 O3 -175.4(2) . .
C25 C26 C21 C22 2.5(4) . .
C23 C22 C21 O3 173.6(2) . .
N2 C22 C21 O3 -0.5(3) . .
C23 C22 C21 C26 -4.5(3) . .
N2 C22 C21 C26 -178.5(2) . .
C26 C21 O3 Cu2 169.99(18) . .
C22 C21 O3 Cu2 -8.0(2) . .
C26 C21 O3 Cu2 5.8(4) . 2_757
C22 C21 O3 Cu2 -172.21(17) . 2_757
